data_4035629
loop_
_publ_author_name
'Santhiya, Kuppusamy'
'Sen, Shovan K.'
'Natarajan, Ramalingam'
'Shankar, Ramasamy'
'Murugesapandian, Balasubramanian'

_publ_section_title
;
 D-A-D Structured Bis-acylhydrazone Exhibiting Aggregation-Induced
 Emission, Mechanochromic Luminescence, and Al(III) Detection.
;
_journal_issue 18
_journal_name_full 'The Journal of organic chemistry'
_journal_page_first 10770
_journal_page_last 10775
_journal_paper_doi 10.1021/acs.joc.8b01377
_journal_volume 83
_journal_year 2018
_chemical_formula_moiety 'C29 H35 N7 O4, H2 O'
_chemical_formula_sum 'C29 H37 N7 O5'
_chemical_formula_weight 563.65
_space_group_crystal_system monoclinic
_space_group_IT_number 15
_space_group_name_Hall '-C 2yc'
_space_group_name_H-M_alt 'C 1 2/c 1'
_atom_sites_solution_hydrogens mixed
_atom_sites_solution_primary dual
_audit_creation_date 2017-12-11
_audit_creation_method
;
Olex2 1.2
(compiled 2017.03.28 svn.r3405 for OlexSys, GUI svn.r5337)
;
_cell_angle_alpha 90
_cell_angle_beta 97.161(3)
_cell_angle_gamma 90
_cell_formula_units_Z 4
_cell_length_a 9.8583(5)
_cell_length_b 10.4135(5)
_cell_length_c 27.9889(15)
_cell_measurement_reflns_used 4995
_cell_measurement_temperature 296.15
_cell_measurement_theta_max 24.01
_cell_measurement_theta_min 2.86
_cell_volume 2850.9(3)
_computing_cell_refinement 'SAINT v8.34A (Bruker, 2013)'
_computing_data_reduction 'SAINT v8.34A (Bruker, 2013)'
_computing_molecular_graphics 'Olex2 (Dolomanov et al., 2009)'
_computing_publication_material 'Olex2 (Dolomanov et al., 2009)'
_computing_structure_refinement 'ShelXL (Sheldrick, 2015)'
_computing_structure_solution 'ShelXT (Sheldrick, 2015)'
_diffrn_ambient_temperature 296.15
_diffrn_measured_fraction_theta_full 1.000
_diffrn_measured_fraction_theta_max 0.994
_diffrn_measurement_device_type 'Bruker APEX-II CCD'
_diffrn_measurement_method '\f and \w scans'
_diffrn_radiation_type MoK\a
_diffrn_radiation_wavelength 0.71073
_diffrn_reflns_av_R_equivalents 0.0438
_diffrn_reflns_av_unetI/netI 0.0277
_diffrn_reflns_Laue_measured_fraction_full 1.000
_diffrn_reflns_Laue_measured_fraction_max 0.994
_diffrn_reflns_limit_h_max 12
_diffrn_reflns_limit_h_min -12
_diffrn_reflns_limit_k_max 13
_diffrn_reflns_limit_k_min -12
_diffrn_reflns_limit_l_max 34
_diffrn_reflns_limit_l_min -34
_diffrn_reflns_number 18932
_diffrn_reflns_point_group_measured_fraction_full 1.000
_diffrn_reflns_point_group_measured_fraction_max 0.994
_diffrn_reflns_theta_full 25.242
_diffrn_reflns_theta_max 26.431
_diffrn_reflns_theta_min 2.857
_diffrn_standards_number 0
_exptl_absorpt_coefficient_mu 0.092
_exptl_absorpt_correction_T_max 0.7454
_exptl_absorpt_correction_T_min 0.6944
_exptl_absorpt_correction_type multi-scan
_exptl_absorpt_process_details
'SADABS-2014/5 (Bruker,2014/5) was used for absorption correction. wR2(int) was 0.0939 before and 0.0513 after correction. The Ratio of minimum to maximum transmission is 0.9316. The \l/2 correction factor is 0.00150.'
_exptl_crystal_colour colourless
_exptl_crystal_colour_primary colourless
_exptl_crystal_density_diffrn 1.313
_exptl_crystal_description block
_exptl_crystal_F_000 1200
_exptl_crystal_size_max 0.24
_exptl_crystal_size_mid 0.22
_exptl_crystal_size_min 0.22
_refine_diff_density_max 0.671
_refine_diff_density_min -0.455
_refine_diff_density_rms 0.044
_refine_ls_extinction_method none
_refine_ls_goodness_of_fit_ref 1.062
_refine_ls_hydrogen_treatment mixed
_refine_ls_matrix_type full
_refine_ls_number_parameters 200
_refine_ls_number_reflns 2900
_refine_ls_number_restraints 2
_refine_ls_restrained_S_all 1.062
_refine_ls_R_factor_all 0.1014
_refine_ls_R_factor_gt 0.0687
_refine_ls_shift/su_max 0.000
_refine_ls_shift/su_mean 0.000
_refine_ls_structure_factor_coef Fsqd
_refine_ls_weighting_details 'w=1/[\s^2^(Fo^2^)+(0.0800P)^2^+4.1483P] where P=(Fo^2^+2Fc^2^)/3'
_refine_ls_weighting_scheme calc
_refine_ls_wR_factor_gt 0.1813
_refine_ls_wR_factor_ref 0.2057
_reflns_Friedel_coverage 0.000
_reflns_number_gt 1918
_reflns_number_total 2900
_reflns_threshold_expression 'I > 2\s(I)'
_cod_data_source_file jo8b01377_si_002.cif
_cod_data_source_block rn_ss7a200717_0m_a
_cod_database_code 4035629
_shelx_shelxl_version_number 2016/6
_shelx_space_group_comment
;
The symmetry employed for this shelxl refinement is uniquely defined
by the following loop, which should always be used as a source of
symmetry information in preference to the above space-group names.
They are only intended as comments.
;
_shelx_estimated_absorpt_t_max 0.980
_shelx_estimated_absorpt_t_min 0.978
_olex2_refinement_description
;
1. Fixed Uiso
 At 1.2 times of:
  All C(H) groups, All C(H,H) groups, All N(H) groups
 At 1.5 times of:
  All C(H,H,H) groups, All O(H) groups, All O(H,H) groups
2. Restrained distances
 O3-H3A = O3-H3B
 0.85 with sigma of 0.02
3. Uiso/Uaniso restraints and constraints
C14 \\sim C12: within 2A with sigma of 0.04 and sigma for terminal atoms of 0.08
C15 \\sim C13: within 2A with sigma of 0.04 and sigma for terminal atoms of 0.08
4. Others
 Fixed Sof: O3(0.5) H3A(0.5) H3B(0.5)
5.a Secondary CH2 refined with riding coordinates:
 C12(H12A,H12B), C14(H14A,H14B)
5.b Aromatic/amide H refined with riding coordinates:
 N2(H2A), C2(H2B), C3(H3), C5(H5), C7(H7), C8(H8), C10(H10)
5.c Idealised Me refined as rotating group:
 C13(H13A,H13B,H13C), C15(H15A,H15B,H15C)
5.d Idealised tetrahedral OH refined as rotating group:
 O2(H2)
;
_olex2_submission_special_instructions 'No special instructions were received'

loop_
_space_group_symop_operation_xyz
'x, y, z'
'-x, y, -z+1/2'
'x+1/2, y+1/2, z'
'-x+1/2, y+1/2, -z+1/2'
'-x, -y, -z'
'x, -y, z-1/2'
'-x+1/2, -y+1/2, -z'
'x+1/2, -y+1/2, z-1/2'

loop_
_atom_site_label
_atom_site_type_symbol
_atom_site_fract_x
_atom_site_fract_y
_atom_site_fract_z
_atom_site_U_iso_or_equiv
_atom_site_adp_type
_atom_site_occupancy
_atom_site_site_symmetry_order
_atom_site_calc_flag
_atom_site_refinement_flags_posn
_atom_site_refinement_flags_adp
_atom_site_refinement_flags_occupancy
_atom_site_disorder_assembly
_atom_site_disorder_group
O1 O 0.7037(3) 0.9671(2) 0.30822(10) 0.0914(8) Uani 1 1 d . . . . .
O2 O 0.5653(2) 0.6501(2) 0.38007(8) 0.0705(6) Uani 1 1 d . . . . .
H2 H 0.605394 0.696440 0.362730 0.106 Uiso 1 1 calc GR . . . .
N1 N 1.000000 0.9270(3) 0.250000 0.0605(9) Uani 1 2 d S T P . .
N2 N 0.8440(3) 0.7962(2) 0.30500(9) 0.0621(7) Uani 1 1 d . . . . .
H2A H 0.916501 0.766389 0.294782 0.075 Uiso 1 1 calc R . . . .
N3 N 0.7663(3) 0.7168(2) 0.33020(8) 0.0607(7) Uani 1 1 d . . . . .
N4 N 0.5398(3) 0.2136(3) 0.42709(12) 0.0803(9) Uani 1 1 d . . . . .
C1 C 0.9078(3) 0.9928(3) 0.27108(10) 0.0622(8) Uani 1 1 d . . . . .
C2 C 0.9042(4) 1.1256(3) 0.27153(12) 0.0753(10) Uani 1 1 d . . . . .
H2B H 0.838026 1.169056 0.286170 0.090 Uiso 1 1 calc R . . . .
C3 C 1.000000 1.1915(4) 0.250000 0.0838(16) Uani 1 2 d S T P . .
H3 H 0.999998 1.280775 0.249999 0.101 Uiso 1 2 calc RS T P . .
C4 C 0.8085(4) 0.9188(3) 0.29618(11) 0.0668(9) Uani 1 1 d . . . . .
C5 C 0.8106(3) 0.6008(3) 0.33630(10) 0.0585(7) Uani 1 1 d . . . . .
H5 H 0.891531 0.578290 0.324528 0.070 Uiso 1 1 calc R . . . .
C6 C 0.7406(3) 0.5059(3) 0.36033(9) 0.0533(7) Uani 1 1 d . . . . .
C7 C 0.7900(3) 0.3809(3) 0.36387(12) 0.0648(8) Uani 1 1 d . . . . .
H7 H 0.869738 0.362007 0.350696 0.078 Uiso 1 1 calc R . . . .
C8 C 0.7273(3) 0.2845(3) 0.38571(12) 0.0701(9) Uani 1 1 d . . . . .
H8 H 0.764315 0.202215 0.387125 0.084 Uiso 1 1 calc R . . . .
C9 C 0.6063(3) 0.3093(3) 0.40613(11) 0.0609(8) Uani 1 1 d . . . . .
C10 C 0.5567(3) 0.4354(3) 0.40351(10) 0.0584(7) Uani 1 1 d . . . . .
H10 H 0.478208 0.454976 0.417371 0.070 Uiso 1 1 calc R . . . .
C11 C 0.6204(3) 0.5303(3) 0.38115(9) 0.0537(7) Uani 1 1 d . . . . .
C12 C 0.4197(3) 0.2374(3) 0.45058(12) 0.0702(9) Uani 1 1 d . U . . .
H12A H 0.371045 0.157009 0.452606 0.084 Uiso 1 1 calc R . . . .
H12B H 0.359983 0.295334 0.430626 0.084 Uiso 1 1 calc R . . . .
C13 C 0.4476(4) 0.2938(4) 0.50029(13) 0.0832(11) Uani 1 1 d . U . . .
H13A H 0.496284 0.373278 0.498873 0.125 Uiso 1 1 calc GR . . . .
H13B H 0.501819 0.234822 0.521019 0.125 Uiso 1 1 calc GR . . . .
H13C H 0.362645 0.309246 0.512713 0.125 Uiso 1 1 calc GR . . . .
C14 C 0.5884(5) 0.0737(6) 0.4271(2) 0.1257(18) Uani 1 1 d . U . . .
H14A H 0.513673 0.014922 0.430191 0.151 Uiso 1 1 calc R . . . .
H14B H 0.627113 0.053845 0.397723 0.151 Uiso 1 1 calc R . . . .
C15 C 0.6856(6) 0.0666(6) 0.4663(2) 0.144(2) Uani 1 1 d . U . . .
H15A H 0.757402 0.126738 0.462684 0.216 Uiso 1 1 calc GR . . . .
H15B H 0.722669 -0.018762 0.468861 0.216 Uiso 1 1 calc GR . . . .
H15C H 0.645030 0.086695 0.494804 0.216 Uiso 1 1 calc GR . . . .
O3 O 0.504(2) 1.1093(4) 0.2512(11) 0.0762(16) Uani 0.5 1 d D . . A -1
H3A H 0.569(10) 1.082(10) 0.272(4) 0.114 Uiso 0.5 1 d DR . . B -1
H3B H 0.455(12) 1.050(6) 0.237(5) 0.114 Uiso 0.5 1 d DR . . C -1

loop_
_atom_site_aniso_label
_atom_site_aniso_U_11
_atom_site_aniso_U_22
_atom_site_aniso_U_33
_atom_site_aniso_U_23
_atom_site_aniso_U_13
_atom_site_aniso_U_12
O1 0.112(2) 0.0648(15) 0.1006(18) -0.0006(13) 0.0241(15) 0.0293(15)
O2 0.0819(15) 0.0630(13) 0.0686(14) 0.0026(10) 0.0167(11) 0.0310(12)
N1 0.086(2) 0.0395(17) 0.0525(19) 0.000 -0.0047(18) 0.000
N2 0.0778(17) 0.0489(14) 0.0586(14) 0.0022(11) 0.0040(12) 0.0093(12)
N3 0.0751(16) 0.0550(14) 0.0510(13) 0.0008(11) 0.0036(12) 0.0063(12)
N4 0.0812(19) 0.0571(16) 0.111(2) 0.0057(15) 0.0457(17) 0.0128(14)
C1 0.091(2) 0.0420(15) 0.0485(15) -0.0016(12) -0.0092(15) 0.0056(15)
C2 0.103(3) 0.0449(17) 0.071(2) -0.0067(15) -0.0169(19) 0.0117(17)
C3 0.119(4) 0.035(2) 0.088(3) 0.000 -0.025(3) 0.000
C4 0.091(2) 0.0507(17) 0.0558(17) -0.0076(13) -0.0028(16) 0.0145(16)
C5 0.0702(19) 0.0553(17) 0.0502(15) -0.0029(13) 0.0088(13) 0.0106(14)
C6 0.0605(17) 0.0530(16) 0.0471(14) -0.0042(12) 0.0096(12) 0.0092(13)
C7 0.0688(19) 0.0561(17) 0.075(2) -0.0018(15) 0.0286(16) 0.0143(15)
C8 0.075(2) 0.0516(17) 0.090(2) 0.0039(16) 0.0355(18) 0.0162(15)
C9 0.0599(18) 0.0592(17) 0.0664(18) -0.0013(14) 0.0184(14) 0.0081(14)
C10 0.0552(17) 0.0647(18) 0.0568(16) -0.0053(14) 0.0126(13) 0.0152(14)
C11 0.0615(17) 0.0556(16) 0.0430(14) -0.0049(12) 0.0024(12) 0.0179(14)
C12 0.064(2) 0.072(2) 0.079(2) -0.0097(17) 0.0251(16) -0.0055(16)
C13 0.078(2) 0.096(3) 0.076(2) -0.009(2) 0.0159(18) -0.004(2)
C14 0.086(3) 0.163(5) 0.133(4) 0.024(4) 0.034(3) -0.026(3)
C15 0.123(4) 0.150(5) 0.161(6) 0.000(4) 0.029(4) -0.030(4)
O3 0.083(3) 0.054(2) 0.096(3) -0.002(9) 0.028(3) -0.029(7)

loop_
_atom_type_symbol
_atom_type_description
_atom_type_scat_dispersion_real
_atom_type_scat_dispersion_imag
_atom_type_scat_source
C C 0.0033 0.0016 'International Tables Vol C Tables 4.2.6.8 and 6.1.1.4'
H H 0.0000 0.0000 'International Tables Vol C Tables 4.2.6.8 and 6.1.1.4'
N N 0.0061 0.0033 'International Tables Vol C Tables 4.2.6.8 and 6.1.1.4'
O O 0.0106 0.0060 'International Tables Vol C Tables 4.2.6.8 and 6.1.1.4'

loop_
_geom_angle_atom_site_label_1
_geom_angle_atom_site_label_2
_geom_angle_atom_site_label_3
_geom_angle
_geom_angle_site_symmetry_1
_geom_angle_site_symmetry_3
C11 O2 H2 109.5 . .
C1 N1 C1 118.2(4) . 2_755
N3 N2 H2A 119.4 . .
C4 N2 H2A 119.4 . .
C4 N2 N3 121.1(3) . .
C5 N3 N2 115.4(3) . .
C9 N4 C12 122.3(3) . .
C9 N4 C14 121.8(3) . .
C12 N4 C14 115.9(3) . .
N1 C1 C2 122.5(3) . .
N1 C1 C4 117.9(3) . .
C2 C1 C4 119.6(3) . .
C1 C2 H2B 120.7 . .
C3 C2 C1 118.5(4) . .
C3 C2 H2B 120.7 . .
C2 C3 C2 119.7(4) 2_755 .
C2 C3 H3 120.1 2_755 .
C2 C3 H3 120.1 . .
O1 C4 N2 123.2(3) . .
O1 C4 C1 122.7(3) . .
N2 C4 C1 114.1(3) . .
N3 C5 H5 118.7 . .
N3 C5 C6 122.5(3) . .
C6 C5 H5 118.7 . .
C7 C6 C5 119.9(3) . .
C7 C6 C11 116.4(3) . .
C11 C6 C5 123.6(3) . .
C6 C7 H7 118.4 . .
C8 C7 C6 123.2(3) . .
C8 C7 H7 118.4 . .
C7 C8 H8 120.0 . .
C7 C8 C9 120.1(3) . .
C9 C8 H8 120.0 . .
N4 C9 C8 121.1(3) . .
N4 C9 C10 121.6(3) . .
C10 C9 C8 117.3(3) . .
C9 C10 H10 119.2 . .
C11 C10 C9 121.7(3) . .
C11 C10 H10 119.2 . .
O2 C11 C6 120.7(3) . .
O2 C11 C10 118.0(2) . .
C10 C11 C6 121.3(2) . .
N4 C12 H12A 108.5 . .
N4 C12 H12B 108.5 . .
N4 C12 C13 115.0(3) . .
H12A C12 H12B 107.5 . .
C13 C12 H12A 108.5 . .
C13 C12 H12B 108.5 . .
C12 C13 H13A 109.5 . .
C12 C13 H13B 109.5 . .
C12 C13 H13C 109.5 . .
H13A C13 H13B 109.5 . .
H13A C13 H13C 109.5 . .
H13B C13 H13C 109.5 . .
N4 C14 H14A 111.0 . .
N4 C14 H14B 111.0 . .
H14A C14 H14B 109.0 . .
C15 C14 N4 103.8(5) . .
C15 C14 H14A 111.0 . .
C15 C14 H14B 111.0 . .
C14 C15 H15A 109.5 . .
C14 C15 H15B 109.5 . .
C14 C15 H15C 109.5 . .
H15A C15 H15B 109.5 . .
H15A C15 H15C 109.5 . .
H15B C15 H15C 109.5 . .
H3A O3 H3B 114(7) . .

loop_
_geom_bond_atom_site_label_1
_geom_bond_atom_site_label_2
_geom_bond_distance
_geom_bond_site_symmetry_2
O1 C4 1.233(4) .
O2 H2 0.8200 .
O2 C11 1.359(3) .
N1 C1 1.333(3) .
N1 C1 1.333(3) 2_755
N2 H2A 0.8600 .
N2 N3 1.379(3) .
N2 C4 1.339(4) .
N3 C5 1.289(4) .
N4 C9 1.365(4) .
N4 C12 1.446(4) .
N4 C14 1.534(6) .
C1 C2 1.384(4) .
C1 C4 1.489(5) .
C2 H2B 0.9300 .
C2 C3 1.367(4) .
C3 H3 0.9300 .
C5 H5 0.9300 .
C5 C6 1.422(4) .
C6 C7 1.389(4) .
C6 C11 1.408(4) .
C7 H7 0.9300 .
C7 C8 1.363(4) .
C8 H8 0.9300 .
C8 C9 1.409(4) .
C9 C10 1.400(4) .
C10 H10 0.9300 .
C10 C11 1.364(4) .
C12 H12A 0.9700 .
C12 H12B 0.9700 .
C12 C13 1.504(5) .
C13 H13A 0.9600 .
C13 H13B 0.9600 .
C13 H13C 0.9600 .
C14 H14A 0.9700 .
C14 H14B 0.9700 .
C14 C15 1.365(7) .
C15 H15A 0.9600 .
C15 H15B 0.9600 .
C15 H15C 0.9600 .
O3 H3A 0.86(2) .
O3 H3B 0.85(2) .
